data_4507153
loop_
_publ_author_name
'Wang, Shitao'
'Ren, Shendong'
'Xiong, Yu'
'Wang, Mao'
'Gao, Xike'
'Li, Hongxiang'

_publ_section_title
;
 Benzo[1,2-b:4,5-b&#x2032;]dithiophene-Based Cruciforms: Syntheses,
 Crystal Structures, and Charge Transport Properties
;
_journal_issue 3
_journal_name_full 'ACS Applied Materials &amp; Interfaces'
_journal_page_first 663
_journal_paper_doi 10.1021/am302117k
_journal_volume 5
_journal_year 2013
_chemical_formula_sum 'C54 H46 S2'
_chemical_formula_weight 759.03
_chemical_name_systematic
; 
 ? 
;
_space_group_IT_number 14
_symmetry_cell_setting monoclinic
_symmetry_space_group_name_Hall '-P 2ybc'
_symmetry_space_group_name_H-M 'P 1 21/c 1'
_atom_sites_solution_hydrogens geom
_atom_sites_solution_primary direct
_atom_sites_solution_secondary difmap
_audit_creation_method SHELXL-97
_cell_angle_alpha 90.00
_cell_angle_beta 115.077(6)
_cell_angle_gamma 90.00
_cell_formula_units_Z 2
_cell_length_a 9.453(3)
_cell_length_b 23.472(8)
_cell_length_c 10.814(4)
_cell_measurement_reflns_used 2167
_cell_measurement_temperature 133(2)
_cell_measurement_theta_max 27.85
_cell_measurement_theta_min 2.53
_cell_volume 2173.2(13)
_computing_cell_refinement 'Bruker SAINT'
_computing_data_collection 'Bruker APEX2'
_computing_data_reduction 'Bruker SAINT'
_computing_molecular_graphics 'Bruker SHELXTL'
_computing_publication_material 'Bruker SHELXTL'
_computing_structure_refinement 'SHELXL-97 (Sheldrick, 2008)'
_computing_structure_solution 'SHELXS-97 (Sheldrick, 2008)'
_diffrn_ambient_temperature 133(2)
_diffrn_measured_fraction_theta_full 1.000
_diffrn_measured_fraction_theta_max 1.000
_diffrn_measurement_device_type 'Bruker APEX-II CCD'
_diffrn_measurement_method '\f and \w scans'
_diffrn_radiation_monochromator graphite
_diffrn_radiation_source 'fine-focus sealed tube'
_diffrn_radiation_type MoK\a
_diffrn_radiation_wavelength 0.71073
_diffrn_reflns_av_R_equivalents 0.1260
_diffrn_reflns_av_sigmaI/netI 0.1143
_diffrn_reflns_limit_h_max 11
_diffrn_reflns_limit_h_min -11
_diffrn_reflns_limit_k_max 25
_diffrn_reflns_limit_k_min -28
_diffrn_reflns_limit_l_max 12
_diffrn_reflns_limit_l_min -12
_diffrn_reflns_number 14297
_diffrn_reflns_theta_full 25.10
_diffrn_reflns_theta_max 25.10
_diffrn_reflns_theta_min 1.74
_exptl_absorpt_coefficient_mu 0.158
_exptl_absorpt_correction_T_max 0.9922
_exptl_absorpt_correction_T_min 0.9813
_exptl_absorpt_correction_type multi-scan
_exptl_absorpt_process_details sadabs
_exptl_crystal_colour orange
_exptl_crystal_density_diffrn 1.160
_exptl_crystal_density_method 'not measured'
_exptl_crystal_description block
_exptl_crystal_F_000 804
_exptl_crystal_size_max 0.12
_exptl_crystal_size_mid 0.08
_exptl_crystal_size_min 0.05
_refine_diff_density_max 0.794
_refine_diff_density_min -0.533
_refine_diff_density_rms 0.097
_refine_ls_extinction_method none
_refine_ls_goodness_of_fit_ref 1.028
_refine_ls_hydrogen_treatment constr
_refine_ls_matrix_type full
_refine_ls_number_parameters 253
_refine_ls_number_reflns 3864
_refine_ls_number_restraints 9
_refine_ls_restrained_S_all 1.101
_refine_ls_R_factor_all 0.1493
_refine_ls_R_factor_gt 0.0870
_refine_ls_shift/su_max 0.006
_refine_ls_shift/su_mean 0.001
_refine_ls_structure_factor_coef Fsqd
_refine_ls_weighting_details 'calc w=1/[\s^2^(Fo^2^)+(0.1385P)^2^+0.0000P] where P=(Fo^2^+2Fc^2^)/3'
_refine_ls_weighting_scheme calc
_refine_ls_wR_factor_gt 0.2171
_refine_ls_wR_factor_ref 0.2539
_reflns_number_gt 2108
_reflns_number_total 3864
_reflns_threshold_expression >2sigma(I)
_cod_data_source_file am302117k_si_003.cif
_cod_data_source_block dm12070
_cod_depositor_comments
;
The following automatic conversions were performed:

'_symmetry_cell_setting' value 'Monoclinic' changed to 'monoclinic'
according to /home/saulius/struct/CIF-dictionaries/cif_core.dic
dictionary named 'cif_core.dic' version 2.4.2 from 2011-04-26.

Automatic conversion script
Id: cif_fix_values 1891 2012-01-12 08:04:46Z andrius 
;
_cod_original_cell_volume 2173.3(12)
_cod_original_sg_symbol_H-M P2(1)/c
_cod_database_code 4507153

loop_
_symmetry_equiv_pos_as_xyz
'x, y, z'
'-x, y+1/2, -z+1/2'
'-x, -y, -z'
'x, -y-1/2, z-1/2'

loop_
_atom_site_label
_atom_site_type_symbol
_atom_site_fract_x
_atom_site_fract_y
_atom_site_fract_z
_atom_site_U_iso_or_equiv
_atom_site_adp_type
_atom_site_occupancy
_atom_site_symmetry_multiplicity
_atom_site_calc_flag
_atom_site_refinement_flags
_atom_site_disorder_assembly
_atom_site_disorder_group
S1 S 0.3817(2) 0.95293(8) 0.20679(17) 0.0281(5) Uani 0.50 1 d PU A 1
C12 C 0.4328(3) 1.07574(13) 0.1991(2) 0.0622(8) Uani 0.50 1 d PU A 1
H12A H 0.4412 1.1154 0.2183 0.075 Uiso 0.50 1 calc PR A 1
S1' S 0.4328(3) 1.07574(13) 0.1991(2) 0.0622(8) Uani 0.50 1 d P A 2
C12' C 0.3817(2) 0.95293(8) 0.20679(17) 0.0281(5) Uani 0.50 1 d P A 2
H12B H 0.3572 0.9165 0.2304 0.034 Uiso 0.50 1 calc PR A 2
C1 C 0.3274(6) 0.7390(2) 0.0577(5) 0.0524(15) Uani 1 1 d . . .
H1A H 0.2838 0.7606 0.1073 0.063 Uiso 1 1 calc R . .
C2 C 0.3034(8) 0.6809(2) 0.0448(6) 0.0615(17) Uani 1 1 d . . .
H2A H 0.2436 0.6632 0.0860 0.074 Uiso 1 1 calc R . .
C3 C 0.3645(7) 0.6479(3) -0.0265(6) 0.0607(16) Uani 1 1 d . . .
H3A H 0.3472 0.6079 -0.0348 0.073 Uiso 1 1 calc R . .
C4 C 0.4522(7) 0.6746(3) -0.0863(7) 0.0636(17) Uani 1 1 d . . .
H4A H 0.4954 0.6523 -0.1352 0.076 Uiso 1 1 calc R . .
C5 C 0.4770(7) 0.7324(2) -0.0757(5) 0.0513(14) Uani 1 1 d . . .
H5A H 0.5358 0.7496 -0.1183 0.062 Uiso 1 1 calc R . .
C6 C 0.4157(6) 0.7667(2) -0.0018(5) 0.0392(12) Uani 1 1 d . . .
C7 C 0.4388(5) 0.8271(2) 0.0056(5) 0.0369(12) Uani 1 1 d . . .
C8 C 0.4570(6) 0.8780(2) 0.0055(5) 0.0387(12) Uani 1 1 d . . .
C9 C 0.4780(5) 0.9385(2) 0.0024(4) 0.0315(11) Uani 1 1 d . . .
C10 C 0.4473(5) 0.9771(2) 0.0914(4) 0.0315(11) Uani 1 1 d . . .
C11 C 0.4678(5) 1.0358(2) 0.0893(5) 0.0348(11) Uani 1 1 d U . .
C13 C 0.3780(5) 1.0208(2) 0.2627(4) 0.0377(11) Uani 1 1 d U . .
C14 C 0.3253(5) 1.0289(2) 0.3680(4) 0.0368(12) Uani 1 1 d . A .
C15 C 0.2762(5) 1.0341(2) 0.4542(4) 0.0369(12) Uani 1 1 d . . .
C16 C 0.2192(5) 1.0400(2) 0.5586(4) 0.0345(11) Uani 1 1 d . A .
C17 C 0.1873(5) 0.9917(2) 0.6187(4) 0.0355(12) Uani 1 1 d . . .
H17A H 0.2010 0.9547 0.5894 0.043 Uiso 1 1 calc R A .
C18 C 0.1357(5) 0.9975(2) 0.7212(5) 0.0358(11) Uani 1 1 d . A .
H18A H 0.1172 0.9643 0.7622 0.043 Uiso 1 1 calc R . .
C19 C 0.1105(5) 1.0510(2) 0.7650(4) 0.0333(11) Uani 1 1 d . . .
C20 C 0.1424(6) 1.0996(2) 0.7047(5) 0.0405(12) Uani 1 1 d . A .
H20A H 0.1281 1.1364 0.7339 0.049 Uiso 1 1 calc R . .
C21 C 0.1950(6) 1.0940(2) 0.6020(5) 0.0407(13) Uani 1 1 d . . .
H21A H 0.2144 1.1272 0.5613 0.049 Uiso 1 1 calc R A .
C22 C 0.0531(6) 1.0545(2) 0.8780(5) 0.0363(12) Uani 1 1 d . A .
H22A H -0.0552 1.0397 0.8411 0.044 Uiso 1 1 calc R . .
H22B H 0.1186 1.0290 0.9535 0.044 Uiso 1 1 calc R . .
C23 C 0.0552(6) 1.1139(2) 0.9369(5) 0.0404(13) Uani 1 1 d . . .
H23A H -0.0197 1.1386 0.8646 0.049 Uiso 1 1 calc R A .
H23B H 0.1606 1.1305 0.9660 0.049 Uiso 1 1 calc R . .
C24 C 0.0122(6) 1.1131(2) 1.0607(5) 0.0397(12) Uani 1 1 d . A .
H24A H -0.0994 1.1028 1.0281 0.048 Uiso 1 1 calc R . .
H24B H 0.0747 1.0833 1.1257 0.048 Uiso 1 1 calc R . .
C25 C 0.0405(7) 1.1699(2) 1.1351(5) 0.0510(15) Uani 1 1 d . . .
H25A H -0.0206 1.1998 1.0697 0.061 Uiso 1 1 calc R A .
H25B H 0.1525 1.1799 1.1690 0.061 Uiso 1 1 calc R . .
C26 C -0.0048(7) 1.1693(2) 1.2563(5) 0.0479(14) Uani 1 1 d . A .
H26A H -0.1175 1.1606 1.2221 0.058 Uiso 1 1 calc R . .
H26B H 0.0540 1.1387 1.3205 0.058 Uiso 1 1 calc R . .
C27 C 0.0290(8) 1.2261(3) 1.3323(6) 0.0723(19) Uani 1 1 d . . .
H27A H -0.0019 1.2238 1.4079 0.108 Uiso 1 1 calc R A .
H27B H -0.0303 1.2564 1.2695 0.108 Uiso 1 1 calc R . .
H27C H 0.1409 1.2344 1.3683 0.108 Uiso 1 1 calc R . .

loop_
_atom_site_aniso_label
_atom_site_aniso_U_11
_atom_site_aniso_U_22
_atom_site_aniso_U_33
_atom_site_aniso_U_23
_atom_site_aniso_U_13
_atom_site_aniso_U_12
S1 0.0305(8) 0.0454(9) 0.0218(7) -0.0022(6) 0.0240(6) 0.0024(6)
C12 0.0606(15) 0.104(2) 0.0419(13) 0.0052(12) 0.0412(12) 0.0095(14)
S1' 0.0606(15) 0.104(2) 0.0419(13) 0.0052(12) 0.0412(12) 0.0095(14)
C12' 0.0305(8) 0.0454(9) 0.0218(7) -0.0022(6) 0.0240(6) 0.0024(6)
C1 0.072(4) 0.050(3) 0.060(4) -0.004(3) 0.052(3) -0.002(3)
C2 0.094(5) 0.045(4) 0.076(4) 0.001(3) 0.065(4) -0.008(3)
C3 0.085(4) 0.044(3) 0.074(4) -0.005(3) 0.053(4) -0.008(3)
C4 0.078(4) 0.056(4) 0.084(4) -0.023(3) 0.060(4) -0.011(3)
C5 0.068(4) 0.054(4) 0.055(3) -0.011(3) 0.049(3) -0.009(3)
C6 0.047(3) 0.046(3) 0.035(3) 0.002(2) 0.027(2) 0.001(2)
C7 0.042(3) 0.038(3) 0.036(3) 0.000(2) 0.022(2) 0.001(2)
C8 0.044(3) 0.048(4) 0.032(3) -0.001(2) 0.024(2) 0.003(2)
C9 0.032(2) 0.042(3) 0.028(2) 0.001(2) 0.020(2) 0.000(2)
C10 0.034(3) 0.046(3) 0.028(2) 0.008(2) 0.026(2) 0.002(2)
C11 0.028(2) 0.056(3) 0.028(2) 0.0013(19) 0.019(2) 0.001(2)
C13 0.032(3) 0.067(3) 0.023(2) -0.008(2) 0.020(2) 0.009(2)
C14 0.036(3) 0.058(3) 0.027(3) -0.003(2) 0.024(2) 0.002(2)
C15 0.038(3) 0.059(3) 0.027(3) 0.000(2) 0.026(2) 0.002(2)
C16 0.038(3) 0.052(3) 0.028(2) -0.002(2) 0.027(2) 0.000(2)
C17 0.041(3) 0.049(3) 0.029(3) -0.005(2) 0.027(2) 0.002(2)
C18 0.040(3) 0.051(3) 0.029(2) -0.001(2) 0.027(2) 0.000(2)
C19 0.037(3) 0.051(3) 0.025(2) -0.001(2) 0.026(2) 0.002(2)
C20 0.056(3) 0.050(3) 0.034(3) -0.002(2) 0.037(3) 0.003(2)
C21 0.051(3) 0.055(3) 0.035(3) 0.003(2) 0.037(3) 0.003(2)
C22 0.043(3) 0.052(3) 0.032(3) -0.003(2) 0.034(2) -0.001(2)
C23 0.057(3) 0.053(3) 0.031(3) 0.003(2) 0.038(3) 0.003(2)
C24 0.051(3) 0.054(3) 0.032(3) 0.001(2) 0.035(2) 0.007(2)
C25 0.078(4) 0.056(4) 0.047(3) -0.003(3) 0.054(3) 0.006(3)
C26 0.069(4) 0.056(3) 0.041(3) -0.002(2) 0.045(3) 0.005(3)
C27 0.098(5) 0.079(5) 0.065(4) -0.016(3) 0.059(4) 0.003(4)

loop_
_atom_type_symbol
_atom_type_description
_atom_type_scat_dispersion_real
_atom_type_scat_dispersion_imag
_atom_type_scat_source
C C 0.0033 0.0016 'International Tables Vol C Tables 4.2.6.8 and 6.1.1.4'
H H 0.0000 0.0000 'International Tables Vol C Tables 4.2.6.8 and 6.1.1.4'
S S 0.1246 0.1234 'International Tables Vol C Tables 4.2.6.8 and 6.1.1.4'

loop_
_geom_angle_atom_site_label_1
_geom_angle_atom_site_label_2
_geom_angle_atom_site_label_3
_geom_angle
_geom_angle_site_symmetry_1
_geom_angle_site_symmetry_3
C10 S1 C13 91.0(2) . .
C13 C12 C11 92.8(3) . .
C13 C12 H12A 133.6 . .
C11 C12 H12A 133.6 . .
C2 C1 C6 120.9(5) . .
C2 C1 H1A 119.6 . .
C6 C1 H1A 119.6 . .
C1 C2 C3 121.4(5) . .
C1 C2 H2A 119.3 . .
C3 C2 H2A 119.3 . .
C2 C3 C4 118.6(5) . .
C2 C3 H3A 120.7 . .
C4 C3 H3A 120.7 . .
C5 C4 C3 121.2(5) . .
C5 C4 H4A 119.4 . .
C3 C4 H4A 119.4 . .
C4 C5 C6 120.8(5) . .
C4 C5 H5A 119.6 . .
C6 C5 H5A 119.6 . .
C1 C6 C5 117.2(5) . .
C1 C6 C7 122.4(4) . .
C5 C6 C7 120.3(4) . .
C8 C7 C6 176.9(5) . .
C7 C8 C9 178.8(5) . .
C11 C9 C8 121.9(4) 3_675 .
C11 C9 C10 115.5(4) 3_675 .
C8 C9 C10 122.5(4) . .
C11 C10 C9 122.9(4) . .
C11 C10 S1 115.8(3) . .
C9 C10 S1 121.2(4) . .
C10 C11 C9 121.5(4) . 3_675
C10 C11 C12 118.6(3) . .
C9 C11 C12 119.9(4) 3_675 .
C14 C13 C12 120.3(4) . .
C14 C13 S1 118.0(4) . .
C12 C13 S1 121.7(3) . .
C15 C14 C13 177.4(5) . .
C14 C15 C16 179.2(6) . .
C17 C16 C21 118.5(4) . .
C17 C16 C15 120.5(4) . .
C21 C16 C15 121.0(4) . .
C18 C17 C16 120.4(4) . .
C18 C17 H17A 119.8 . .
C16 C17 H17A 119.8 . .
C17 C18 C19 121.7(4) . .
C17 C18 H18A 119.2 . .
C19 C18 H18A 119.2 . .
C18 C19 C20 118.0(4) . .
C18 C19 C22 119.1(4) . .
C20 C19 C22 122.9(4) . .
C21 C20 C19 120.6(4) . .
C21 C20 H20A 119.7 . .
C19 C20 H20A 119.7 . .
C20 C21 C16 120.8(4) . .
C20 C21 H21A 119.6 . .
C16 C21 H21A 119.6 . .
C23 C22 C19 115.7(4) . .
C23 C22 H22A 108.4 . .
C19 C22 H22A 108.4 . .
C23 C22 H22B 108.4 . .
C19 C22 H22B 108.4 . .
H22A C22 H22B 107.4 . .
C22 C23 C24 112.7(4) . .
C22 C23 H23A 109.0 . .
C24 C23 H23A 109.0 . .
C22 C23 H23B 109.0 . .
C24 C23 H23B 109.0 . .
H23A C23 H23B 107.8 . .
C25 C24 C23 113.2(4) . .
C25 C24 H24A 108.9 . .
C23 C24 H24A 108.9 . .
C25 C24 H24B 108.9 . .
C23 C24 H24B 108.9 . .
H24A C24 H24B 107.8 . .
C24 C25 C26 113.1(4) . .
C24 C25 H25A 109.0 . .
C26 C25 H25A 109.0 . .
C24 C25 H25B 109.0 . .
C26 C25 H25B 109.0 . .
H25A C25 H25B 107.8 . .
C27 C26 C25 112.3(4) . .
C27 C26 H26A 109.1 . .
C25 C26 H26A 109.1 . .
C27 C26 H26B 109.1 . .
C25 C26 H26B 109.1 . .
H26A C26 H26B 107.9 . .
C26 C27 H27A 109.5 . .
C26 C27 H27B 109.5 . .
H27A C27 H27B 109.5 . .
C26 C27 H27C 109.5 . .
H27A C27 H27C 109.5 . .
H27B C27 H27C 109.5 . .

loop_
_geom_bond_atom_site_label_1
_geom_bond_atom_site_label_2
_geom_bond_distance
_geom_bond_site_symmetry_2
S1 C10 1.708(4) .
S1 C13 1.709(5) .
C12 C13 1.645(6) .
C12 C11 1.653(5) .
C12 H12A 0.9500 .
C1 C2 1.380(7) .
C1 C6 1.411(6) .
C1 H1A 0.9500 .
C2 C3 1.381(8) .
C2 H2A 0.9500 .
C3 C4 1.397(8) .
C3 H3A 0.9500 .
C4 C5 1.374(7) .
C4 H4A 0.9500 .
C5 C6 1.419(6) .
C5 H5A 0.9500 .
C6 C7 1.431(7) .
C7 C8 1.209(7) .
C8 C9 1.434(7) .
C9 C11 1.429(6) 3_675
C9 C10 1.438(6) .
C10 C11 1.393(7) .
C11 C9 1.429(6) 3_675
C13 C14 1.436(6) .
C14 C15 1.211(6) .
C15 C16 1.449(5) .
C16 C17 1.403(6) .
C16 C21 1.403(6) .
C17 C18 1.394(6) .
C17 H17A 0.9500 .
C18 C19 1.398(6) .
C18 H18A 0.9500 .
C19 C20 1.407(6) .
C19 C22 1.535(5) .
C20 C21 1.402(6) .
C20 H20A 0.9500 .
C21 H21A 0.9500 .
C22 C23 1.530(6) .
C22 H22A 0.9900 .
C22 H22B 0.9900 .
C23 C24 1.554(5) .
C23 H23A 0.9900 .
C23 H23B 0.9900 .
C24 C25 1.521(7) .
C24 H24A 0.9900 .
C24 H24B 0.9900 .
C25 C26 1.542(6) .
C25 H25A 0.9900 .
C25 H25B 0.9900 .
C26 C27 1.526(8) .
C26 H26A 0.9900 .
C26 H26B 0.9900 .
C27 H27A 0.9800 .
C27 H27B 0.9800 .
C27 H27C 0.9800 .
